data_1506862
loop_
_publ_author_name
'Onitsuka, Kiyotaka'
'Yabe, Ken-ichiro'
'Ohshiro, Nobuaki'
'Shimizu, Atsushi'
'Okumura, Reiko'
'Takei, Fumie'
'Takahashi, Shigetoshi'

_publ_section_title
;
 Di- and Trifunctional Initiators Containing Pt&#x2212;Pd \m-Ethynediyl
 Units for Living Polymerization of Aryl Isocyanides
;
_journal_issue 22
_journal_name_full Macromolecules
_journal_page_first 8204
_journal_paper_doi 10.1021/ma048612h
_journal_volume 37
_journal_year 2004
_chemical_formula_moiety 'C62 H124 Cl2 P8 Pd2 Pt2 '
_chemical_formula_sum 'C62 H124 Cl2 P8 Pd2 Pt2'
_chemical_formula_weight 1791.34
_space_group_IT_number 61
_symmetry_cell_setting orthorhombic
_symmetry_Int_Tables_number 61
_symmetry_space_group_name_Hall '-P 2ac 2ab'
_symmetry_space_group_name_H-M 'P b c a'
_audit_creation_date 'Mon May 31 20:58:03 2004'
_audit_creation_method 'by teXsan'
_cell_angle_alpha 90
_cell_angle_beta 90
_cell_angle_gamma 90
_cell_formula_units_Z 8
_cell_length_a 21.303(3)
_cell_length_b 38.332(5)
_cell_length_c 19.564(2)
_cell_measurement_reflns_used 24
_cell_measurement_temperature 203.2
_cell_measurement_theta_max 19.9
_cell_measurement_theta_min 19.2
_cell_volume 15976(3)
_computing_cell_refinement 'MSC/AFC Diffractometer Control'
_computing_data_collection 'MSC/AFC Diffractometer Control'
_computing_data_reduction 'teXsan Ver. 1.11'
_computing_publication_material 'teXsan Ver. 1.11'
_computing_structure_refinement 'teXsan Ver. 1.10'
_computing_structure_solution 'DIRDIF94 (PATTY)'
_diffrn_measurement_device_type 'Rigaku AFC5R'
_diffrn_measurement_method \w-2\q
_diffrn_radiation_type 'Mo K\a'
_diffrn_radiation_wavelength 0.7107
_diffrn_reflns_limit_h_max 27
_diffrn_reflns_limit_h_min 0
_diffrn_reflns_limit_k_max 45
_diffrn_reflns_limit_k_min 0
_diffrn_reflns_limit_l_max 23
_diffrn_reflns_limit_l_min 0
_diffrn_reflns_number 18326
_diffrn_reflns_theta_full 27.5
_diffrn_reflns_theta_max 27.5
_diffrn_standards_decay_% 3.29
_diffrn_standards_interval_count 150
_diffrn_standards_number 3
_exptl_absorpt_coefficient_mu 4.180
_exptl_absorpt_correction_T_max 1.000
_exptl_absorpt_correction_T_min 0.375
_exptl_absorpt_correction_type psi-scan
_exptl_absorpt_process_details '(North, Phillips & Mathews, 1968)'
_exptl_crystal_colour orange
_exptl_crystal_density_diffrn 1.489
_exptl_crystal_density_method 'not measured'
_exptl_crystal_description plate
_exptl_crystal_size_max 0.500
_exptl_crystal_size_mid 0.500
_exptl_crystal_size_min 0.150
_refine_diff_density_max 1.41
_refine_diff_density_min -0.89
_refine_ls_extinction_method none
_refine_ls_goodness_of_fit_ref 1.086
_refine_ls_hydrogen_treatment noref
_refine_ls_number_parameters 685
_refine_ls_number_reflns 7765
_refine_ls_R_factor_gt 0.0595
_refine_ls_shift/su_max 0.0418
_refine_ls_structure_factor_coef F
_refine_ls_weighting_details 'w = 1/[\s^2^(Fo) + 0.00176|Fo|^2^]'
_refine_ls_weighting_scheme calc
_refine_ls_wR_factor_ref 0.0780
_reflns_number_gt 7765
_reflns_number_total 18326
_reflns_threshold_expression F^2^>2.0\s(F^2^)
_cod_data_source_file ma048612hsi20040709_064022.cif
_cod_data_source_block (m-C6H4)[CCPt(PEt3)2CCPd(PEt3)2Cl]2
_cod_original_cell_volume 15975(2)
_cod_original_sg_symbol_H-M 'P bca'
_cod_original_formula_sum 'C62 H124 Cl2 P8 Pd2 Pt2 '
_cod_database_code 1506862

loop_
_symmetry_equiv_pos_as_xyz
x,y,z
1/2+x,1/2-y,-z
-x,1/2+y,1/2-z
1/2-x,-y,1/2+z
-x,-y,-z
1/2-x,1/2+y,z
x,1/2-y,1/2+z
1/2+x,y,1/2-z

loop_
_atom_site_label
_atom_site_type_symbol
_atom_site_fract_x
_atom_site_fract_y
_atom_site_fract_z
_atom_site_U_iso_or_equiv
_atom_site_adp_type
_atom_site_occupancy
_atom_site_calc_flag
Pt(1) Pt 0.70377(3) 0.24664(2) 0.22922(3) 0.0426(2) Uani 1.00 d
Pt(2) Pt 1.06877(3) 0.42998(2) 0.23029(3) 0.0448(2) Uani 1.00 d
Pd(1) Pd 0.54824(6) 0.16773(3) 0.36029(6) 0.0484(4) Uani 1.00 d
Pd(2) Pd 1.23408(6) 0.50656(4) 0.35187(6) 0.0505(4) Uani 1.00 d
Cl(1) Cl 0.4732(2) 0.1336(1) 0.4187(3) 0.076(2) Uani 1.00 d
Cl(2) Cl 1.3159(2) 0.5421(1) 0.3951(2) 0.071(1) Uani 1.00 d
P(1) P 0.7243(2) 0.2730(1) 0.3318(2) 0.045(1) Uani 1.00 d
P(2) P 0.6745(2) 0.2222(1) 0.1275(2) 0.052(1) Uani 1.00 d
P(3) P 1.0515(2) 0.4010(1) 0.3312(2) 0.054(1) Uani 1.00 d
P(4) P 1.0899(2) 0.4592(1) 0.1304(2) 0.055(1) Uani 1.00 d
P(5) P 0.6279(2) 0.1275(1) 0.3659(2) 0.057(1) Uani 1.00 d
P(6) P 0.4713(2) 0.2080(1) 0.3378(3) 0.068(2) Uani 1.00 d
P(7) P 1.3066(2) 0.4647(1) 0.3214(2) 0.055(1) Uani 1.00 d
P(8) P 1.1598(2) 0.5488(2) 0.3741(3) 0.085(2) Uani 1.00 d
C(1) C 0.7645(6) 0.2761(4) 0.1777(6) 0.036(4) Uani 1.00 d
C(2) C 0.8015(7) 0.2936(4) 0.1466(6) 0.042(4) Uani 1.00 d
C(3) C 0.8485(6) 0.3137(4) 0.1101(7) 0.037(4) Uani 1.00 d
C(4) C 0.8576(6) 0.3108(4) 0.0403(7) 0.043(4) Uani 1.00 d
C(5) C 0.9009(9) 0.3301(5) 0.0058(8) 0.079(7) Uani 1.00 d
C(6) C 0.9373(8) 0.3525(5) 0.0410(8) 0.061(5) Uani 1.00 d
C(7) C 0.9338(7) 0.3566(4) 0.1113(7) 0.039(4) Uani 1.00 d
C(8) C 0.8874(7) 0.3377(4) 0.1455(7) 0.044(4) Uani 1.00 d
C(9) C 0.9743(7) 0.3795(5) 0.1493(7) 0.053(5) Uani 1.00 d
C(10) C 1.0104(7) 0.3988(4) 0.1788(7) 0.043(4) Uani 1.00 d
C(11) C 0.6457(7) 0.2152(4) 0.2813(7) 0.048(5) Uani 1.00 d
C(12) C 0.6100(8) 0.1972(4) 0.3127(8) 0.057(5) Uani 1.00 d
C(13) C 1.1292(8) 0.4607(5) 0.2828(8) 0.062(6) Uani 1.00 d
C(14) C 1.1668(7) 0.4779(4) 0.3124(8) 0.052(5) Uani 1.00 d
C(15) C 0.7782(9) 0.3111(5) 0.3292(8) 0.071(6) Uani 1.00 d
C(16) C 0.7916(9) 0.3288(4) 0.3960(9) 0.065(6) Uani 1.00 d
C(17) C 0.7588(8) 0.2423(5) 0.3924(7) 0.061(5) Uani 1.00 d
C(18) C 0.818(1) 0.2267(8) 0.365(1) 0.112(9) Uani 1.00 d
C(19) C 0.6548(8) 0.2880(4) 0.3757(7) 0.054(5) Uani 1.00 d
C(20) C 0.6159(9) 0.3138(5) 0.3371(10) 0.074(7) Uani 1.00 d
C(21) C 0.7390(8) 0.2001(5) 0.0824(8) 0.064(6) Uani 1.00 d
C(22) C 0.758(1) 0.1663(8) 0.119(1) 0.13(1) Uani 1.00 d
C(23) C 0.648(1) 0.2554(5) 0.0671(9) 0.079(7) Uani 1.00 d
C(24) C 0.596(1) 0.2758(7) 0.092(1) 0.13(1) Uani 1.00 d
C(25) C 0.6112(9) 0.1907(6) 0.1295(10) 0.086(7) Uani 1.00 d
C(26) C 0.590(1) 0.1758(7) 0.062(1) 0.107(9) Uani 1.00 d
C(27) C 0.9959(8) 0.3651(5) 0.3268(8) 0.065(6) Uani 1.00 d
C(28) C 0.977(1) 0.3480(7) 0.393(1) 0.103(9) Uani 1.00 d
C(29) C 1.0228(9) 0.4291(5) 0.3989(8) 0.070(6) Uani 1.00 d
C(30) C 0.966(1) 0.4497(7) 0.379(1) 0.106(9) Uani 1.00 d
C(31) C 1.1213(8) 0.3847(5) 0.3709(9) 0.066(6) Uani 1.00 d
C(32) C 1.1612(9) 0.3599(5) 0.324(1) 0.082(7) Uani 1.00 d
C(33) C 1.095(2) 0.4323(8) 0.057(1) 0.13(1) Uani 1.00 d
C(34) C 1.156(2) 0.4050(8) 0.071(2) 0.22(2) Uani 1.00 d
C(35) C 1.027(1) 0.4883(8) 0.104(1) 0.105(9) Uani 1.00 d
C(36) C 1.018(1) 0.5187(7) 0.155(2) 0.12(1) Uani 1.00 d
C(37) C 1.1593(9) 0.4870(6) 0.1298(9) 0.082(7) Uani 1.00 d
C(38) C 1.169(1) 0.5101(7) 0.069(1) 0.109(9) Uani 1.00 d
C(39) C 0.7013(8) 0.1429(5) 0.3986(10) 0.071(6) Uani 1.00 d
C(40) C 0.696(1) 0.1573(6) 0.470(1) 0.099(9) Uani 1.00 d
C(41) C 0.6096(9) 0.0890(5) 0.419(1) 0.076(7) Uani 1.00 d
C(42) C 0.664(1) 0.0638(7) 0.429(1) 0.13(1) Uani 1.00 d
C(43) C 0.6485(10) 0.1096(6) 0.2827(10) 0.086(7) Uani 1.00 d
C(44) C 0.593(1) 0.0981(8) 0.241(1) 0.14(1) Uani 1.00 d
C(45) C 0.495(1) 0.2470(6) 0.287(2) 0.14(1) Uani 1.00 d
C(46) C 0.453(2) 0.2680(8) 0.253(1) 0.14(1) Uani 1.00 d
C(47) C 0.406(1) 0.1876(7) 0.288(1) 0.102(9) Uani 1.00 d
C(48) C 0.434(1) 0.1713(8) 0.223(2) 0.15(1) Uani 1.00 d
C(49) C 0.427(1) 0.2223(7) 0.413(1) 0.13(1) Uani 1.00 d
C(50) C 0.471(2) 0.239(1) 0.467(2) 0.21(2) Uani 1.00 d
C(51) C 1.3707(9) 0.4825(5) 0.2755(10) 0.075(6) Uani 1.00 d
C(52) C 1.350(2) 0.5016(7) 0.210(1) 0.15(1) Uani 1.00 d
C(53) C 1.345(1) 0.4449(6) 0.3941(10) 0.090(8) Uani 1.00 d
C(54) C 1.302(1) 0.4235(7) 0.438(1) 0.114(10) Uani 1.00 d
C(55) C 1.279(1) 0.4288(7) 0.270(1) 0.110(9) Uani 1.00 d
C(56) C 1.323(1) 0.4053(6) 0.240(1) 0.12(1) Uani 1.00 d
C(57) C 1.175(1) 0.5750(6) 0.451(1) 0.107(9) Uani 1.00 d
C(58) C 1.184(1) 0.551(1) 0.513(1) 0.17(2) Uani 1.00 d
C(59) C 1.087(2) 0.535(2) 0.395(4) 0.46(4) Uani 1.00 d
C(60) C 1.048(2) 0.528(1) 0.419(2) 0.24(2) Uani 1.00 d
C(61) C 1.149(4) 0.575(2) 0.314(2) 0.54(5) Uani 1.00 d
C(62) C 1.173(1) 0.5793(8) 0.249(2) 0.16(1) Uani 1.00 d
H(1) H 0.8326 0.2947 0.0154 0.0520 Uiso 1.00 calc
H(2) H 0.9053 0.3279 -0.0423 0.0952 Uiso 1.00 calc
H(3) H 0.9669 0.3661 0.0164 0.0727 Uiso 1.00 calc
H(4) H 0.8818 0.3410 0.1932 0.0531 Uiso 1.00 calc
H(5) H 0.8171 0.3033 0.3110 0.0856 Uiso 1.00 calc
H(6) H 0.7603 0.3280 0.2995 0.0856 Uiso 1.00 calc
H(7) H 0.8105 0.3126 0.4266 0.0781 Uiso 1.00 calc
H(8) H 0.8195 0.3478 0.3887 0.0781 Uiso 1.00 calc
H(9) H 0.7535 0.3372 0.4152 0.0781 Uiso 1.00 calc
H(10) H 0.7680 0.2543 0.4338 0.0736 Uiso 1.00 calc
H(11) H 0.7295 0.2242 0.4013 0.0736 Uiso 1.00 calc
H(12) H 0.8347 0.2109 0.3977 0.1347 Uiso 1.00 calc
H(13) H 0.8090 0.2145 0.3238 0.1347 Uiso 1.00 calc
H(14) H 0.8475 0.2446 0.3563 0.1347 Uiso 1.00 calc
H(15) H 0.6293 0.2683 0.3854 0.0653 Uiso 1.00 calc
H(16) H 0.6676 0.2987 0.4174 0.0653 Uiso 1.00 calc
H(17) H 0.6404 0.3339 0.3275 0.0882 Uiso 1.00 calc
H(18) H 0.6022 0.3036 0.2954 0.0882 Uiso 1.00 calc
H(19) H 0.5805 0.3202 0.3638 0.0882 Uiso 1.00 calc
H(20) H 0.7258 0.1946 0.0373 0.0772 Uiso 1.00 calc
H(21) H 0.7742 0.2153 0.0805 0.0772 Uiso 1.00 calc
H(22) H 0.7234 0.1509 0.1205 0.1532 Uiso 1.00 calc
H(23) H 0.7915 0.1556 0.0941 0.1532 Uiso 1.00 calc
H(24) H 0.7718 0.1716 0.1637 0.1532 Uiso 1.00 calc
H(25) H 0.6821 0.2707 0.0579 0.0942 Uiso 1.00 calc
H(26) H 0.6355 0.2441 0.0260 0.0942 Uiso 1.00 calc
H(27) H 0.6079 0.2874 0.1331 0.1541 Uiso 1.00 calc
H(28) H 0.5841 0.2924 0.0588 0.1541 Uiso 1.00 calc
H(29) H 0.5614 0.2608 0.1016 0.1541 Uiso 1.00 calc
H(30) H 0.6245 0.1717 0.1571 0.1031 Uiso 1.00 calc
H(31) H 0.5760 0.2017 0.1501 0.1031 Uiso 1.00 calc
H(32) H 0.5567 0.1596 0.0699 0.1286 Uiso 1.00 calc
H(33) H 0.5748 0.1941 0.0337 0.1286 Uiso 1.00 calc
H(34) H 0.6237 0.1643 0.0404 0.1286 Uiso 1.00 calc
H(35) H 0.9588 0.3738 0.3058 0.0781 Uiso 1.00 calc
H(36) H 1.0139 0.3476 0.2986 0.0781 Uiso 1.00 calc
H(37) H 0.9576 0.3648 0.4217 0.1235 Uiso 1.00 calc
H(38) H 0.9477 0.3298 0.3834 0.1235 Uiso 1.00 calc
H(39) H 1.0128 0.3386 0.4146 0.1235 Uiso 1.00 calc
H(40) H 1.0122 0.4150 0.4371 0.0837 Uiso 1.00 calc
H(41) H 1.0553 0.4448 0.4113 0.0837 Uiso 1.00 calc
H(42) H 0.9534 0.4640 0.4160 0.1267 Uiso 1.00 calc
H(43) H 0.9762 0.4641 0.3407 0.1267 Uiso 1.00 calc
H(44) H 0.9331 0.4343 0.3668 0.1267 Uiso 1.00 calc
H(45) H 1.1467 0.4041 0.3834 0.0790 Uiso 1.00 calc
H(46) H 1.1096 0.3722 0.4108 0.0790 Uiso 1.00 calc
H(47) H 1.1365 0.3403 0.3114 0.0988 Uiso 1.00 calc
H(48) H 1.1738 0.3722 0.2842 0.0988 Uiso 1.00 calc
H(49) H 1.1973 0.3523 0.3484 0.0988 Uiso 1.00 calc
H(50) H 1.0576 0.4194 0.0518 0.1588 Uiso 1.00 calc
H(51) H 1.1026 0.4461 0.0178 0.1588 Uiso 1.00 calc
H(52) H 1.1488 0.3916 0.1110 0.2606 Uiso 1.00 calc
H(53) H 1.1609 0.3898 0.0329 0.2606 Uiso 1.00 calc
H(54) H 1.1937 0.4182 0.0767 0.2606 Uiso 1.00 calc
H(55) H 1.0373 0.4976 0.0604 0.1264 Uiso 1.00 calc
H(56) H 0.9893 0.4753 0.1010 0.1264 Uiso 1.00 calc
H(57) H 1.0554 0.5320 0.1582 0.1478 Uiso 1.00 calc
H(58) H 0.9847 0.5333 0.1394 0.1478 Uiso 1.00 calc
H(59) H 1.0074 0.5096 0.1987 0.1478 Uiso 1.00 calc
H(60) H 1.1571 0.5016 0.1691 0.0978 Uiso 1.00 calc
H(61) H 1.1950 0.4722 0.1332 0.0978 Uiso 1.00 calc
H(62) H 1.2063 0.5232 0.0753 0.1305 Uiso 1.00 calc
H(63) H 1.1721 0.4962 0.0293 0.1305 Uiso 1.00 calc
H(64) H 1.1342 0.5256 0.0652 0.1305 Uiso 1.00 calc
H(65) H 0.7303 0.1241 0.3989 0.0848 Uiso 1.00 calc
H(66) H 0.7163 0.1609 0.3694 0.0848 Uiso 1.00 calc
H(67) H 0.7361 0.1650 0.4853 0.1182 Uiso 1.00 calc
H(68) H 0.6675 0.1764 0.4705 0.1182 Uiso 1.00 calc
H(69) H 0.6811 0.1396 0.5000 0.1182 Uiso 1.00 calc
H(70) H 0.5963 0.0970 0.4622 0.0912 Uiso 1.00 calc
H(71) H 0.5762 0.0767 0.3972 0.0912 Uiso 1.00 calc
H(72) H 0.6504 0.0448 0.4564 0.1526 Uiso 1.00 calc
H(73) H 0.6775 0.0553 0.3857 0.1526 Uiso 1.00 calc
H(74) H 0.6975 0.0755 0.4509 0.1526 Uiso 1.00 calc
H(75) H 0.6706 0.1269 0.2577 0.1035 Uiso 1.00 calc
H(76) H 0.6751 0.0899 0.2896 0.1035 Uiso 1.00 calc
H(77) H 0.5664 0.1175 0.2327 0.1627 Uiso 1.00 calc
H(78) H 0.6073 0.0889 0.1985 0.1627 Uiso 1.00 calc
H(79) H 0.5706 0.0806 0.2650 0.1627 Uiso 1.00 calc
H(80) H 0.5170 0.2619 0.3177 0.1732 Uiso 1.00 calc
H(81) H 0.5237 0.2387 0.2532 0.1732 Uiso 1.00 calc
H(82) H 0.4753 0.2864 0.2304 0.1730 Uiso 1.00 calc
H(83) H 0.4313 0.2546 0.2196 0.1730 Uiso 1.00 calc
H(84) H 0.4242 0.2777 0.2843 0.1730 Uiso 1.00 calc
H(85) H 0.3867 0.1701 0.3149 0.1230 Uiso 1.00 calc
H(86) H 0.3765 0.2049 0.2761 0.1230 Uiso 1.00 calc
H(87) H 0.4006 0.1610 0.1975 0.1803 Uiso 1.00 calc
H(88) H 0.4535 0.1888 0.1967 0.1803 Uiso 1.00 calc
H(89) H 0.4633 0.1539 0.2354 0.1803 Uiso 1.00 calc
H(90) H 0.3971 0.2391 0.3994 0.1519 Uiso 1.00 calc
H(91) H 0.4067 0.2028 0.4326 0.1519 Uiso 1.00 calc
H(92) H 0.5018 0.2221 0.4810 0.2495 Uiso 1.00 calc
H(93) H 0.4922 0.2584 0.4477 0.2495 Uiso 1.00 calc
H(94) H 0.4475 0.2460 0.5055 0.2495 Uiso 1.00 calc
H(95) H 1.3920 0.4985 0.3043 0.0895 Uiso 1.00 calc
H(96) H 1.3983 0.4640 0.2634 0.0895 Uiso 1.00 calc
H(97) H 1.3865 0.5106 0.1875 0.1816 Uiso 1.00 calc
H(98) H 1.3293 0.4857 0.1806 0.1816 Uiso 1.00 calc
H(99) H 1.3230 0.5202 0.2215 0.1816 Uiso 1.00 calc
H(100) H 1.3774 0.4302 0.3778 0.1084 Uiso 1.00 calc
H(101) H 1.3623 0.4629 0.4214 0.1084 Uiso 1.00 calc
H(102) H 1.2690 0.4379 0.4551 0.1371 Uiso 1.00 calc
H(103) H 1.2842 0.4052 0.4116 0.1371 Uiso 1.00 calc
H(104) H 1.3247 0.4140 0.4752 0.1371 Uiso 1.00 calc
H(105) H 1.2523 0.4152 0.2981 0.1319 Uiso 1.00 calc
H(106) H 1.2553 0.4386 0.2335 0.1319 Uiso 1.00 calc
H(107) H 1.3018 0.3881 0.2141 0.1413 Uiso 1.00 calc
H(108) H 1.3507 0.4180 0.2103 0.1413 Uiso 1.00 calc
H(109) H 1.3473 0.3944 0.2747 0.1413 Uiso 1.00 calc
H(110) H 1.2115 0.5886 0.4443 0.1290 Uiso 1.00 calc
H(111) H 1.1399 0.5900 0.4588 0.1290 Uiso 1.00 calc
H(112) H 1.1471 0.5380 0.5204 0.2098 Uiso 1.00 calc
H(113) H 1.2186 0.5364 0.5056 0.2098 Uiso 1.00 calc
H(114) H 1.1917 0.5654 0.5524 0.2098 Uiso 1.00 calc
H(115) H 1.0668 0.5502 0.3641 0.5502 Uiso 1.00 calc
H(116) H 1.0926 0.5126 0.3730 0.5502 Uiso 1.00 calc
H(117) H 1.0300 0.5477 0.4405 0.2888 Uiso 1.00 calc
H(118) H 1.0186 0.5184 0.3871 0.2888 Uiso 1.00 calc
H(119) H 1.0571 0.5106 0.4526 0.2888 Uiso 1.00 calc
H(120) H 1.1050 0.5725 0.3053 0.6424 Uiso 1.00 calc
H(121) H 1.1569 0.5968 0.3343 0.6424 Uiso 1.00 calc
H(122) H 1.2169 0.5820 0.2510 0.1897 Uiso 1.00 calc
H(123) H 1.1629 0.5594 0.2215 0.1897 Uiso 1.00 calc
H(124) H 1.1546 0.5995 0.2284 0.1897 Uiso 1.00 calc

loop_
_atom_site_aniso_label
_atom_site_aniso_U_11
_atom_site_aniso_U_22
_atom_site_aniso_U_33
_atom_site_aniso_U_12
_atom_site_aniso_U_13
_atom_site_aniso_U_23
Pt(1) 0.0455(3) 0.0461(4) 0.0362(3) -0.0114(3) 0.0023(3) 0.0041(3)
Pt(2) 0.0415(3) 0.0510(4) 0.0420(3) -0.0135(3) -0.0027(3) -0.0010(3)
Pd(1) 0.0483(7) 0.0447(8) 0.0523(7) -0.0094(6) 0.0066(6) 0.0067(6)
Pd(2) 0.0426(7) 0.0520(8) 0.0569(7) -0.0053(6) -0.0058(6) -0.0147(6)
Cl(1) 0.068(3) 0.070(4) 0.089(3) -0.017(3) 0.020(3) 0.020(3)
Cl(2) 0.058(3) 0.070(3) 0.084(3) -0.013(2) -0.010(2) -0.027(3)
P(1) 0.046(2) 0.052(3) 0.037(2) -0.005(2) 0.003(2) 0.003(2)
P(2) 0.052(2) 0.060(3) 0.042(2) -0.007(2) 0.001(2) -0.006(2)
P(3) 0.055(3) 0.062(3) 0.046(2) -0.006(2) -0.005(2) 0.000(2)
P(4) 0.052(2) 0.064(3) 0.050(2) -0.018(2) -0.005(2) 0.005(2)
P(5) 0.052(3) 0.056(3) 0.064(3) -0.003(2) 0.003(2) 0.004(2)
P(6) 0.055(3) 0.060(3) 0.088(4) -0.001(3) -0.013(3) 0.010(3)
P(7) 0.054(3) 0.049(3) 0.062(3) -0.003(2) 0.003(2) -0.011(2)
P(8) 0.054(3) 0.110(5) 0.091(4) 0.018(3) -0.012(3) -0.035(4)
C(1) 0.036(7) 0.035(8) 0.038(7) -0.011(7) 0.007(6) 0.001(6)
C(2) 0.054(9) 0.041(9) 0.029(7) -0.008(8) -0.018(7) -0.005(6)
C(3) 0.041(8) 0.034(8) 0.035(7) 0.000(7) 0.005(6) 0.001(6)
C(4) 0.038(8) 0.044(9) 0.048(8) -0.020(7) -0.007(7) -0.008(7)
C(5) 0.10(1) 0.10(2) 0.045(9) -0.06(1) 0.026(10) -0.012(10)
C(6) 0.08(1) 0.06(1) 0.047(9) -0.03(1) 0.015(9) -0.003(8)
C(7) 0.044(8) 0.036(8) 0.036(7) -0.010(8) -0.004(6) -0.006(6)
C(8) 0.044(8) 0.05(1) 0.035(7) -0.010(8) -0.012(7) 0.010(7)
C(9) 0.037(8) 0.08(1) 0.045(9) 0.016(9) 0.007(7) 0.023(9)
C(10) 0.049(9) 0.038(9) 0.040(8) -0.015(8) -0.005(7) 0.007(7)
C(11) 0.046(8) 0.06(1) 0.037(8) -0.015(8) 0.011(7) 0.006(7)
C(12) 0.07(1) 0.05(1) 0.057(10) -0.015(9) -0.003(9) 0.004(8)
C(13) 0.06(1) 0.07(1) 0.05(1) -0.03(1) -0.012(8) -0.003(9)
C(14) 0.052(10) 0.06(1) 0.047(9) -0.004(9) -0.006(8) -0.002(8)
C(15) 0.10(1) 0.08(1) 0.034(8) -0.04(1) 0.001(9) 0.004(9)
C(16) 0.09(1) 0.04(1) 0.07(1) -0.01(1) -0.01(1) -0.003(8)
C(17) 0.08(1) 0.07(1) 0.040(8) -0.01(1) -0.014(9) 0.003(8)
C(18) 0.09(1) 0.18(3) 0.07(1) 0.07(2) 0.00(1) 0.02(2)
C(19) 0.06(1) 0.06(1) 0.041(8) 0.002(10) 0.008(8) -0.009(8)
C(20) 0.08(1) 0.05(1) 0.09(1) -0.01(1) -0.01(1) 0.00(1)
C(21) 0.06(1) 0.07(1) 0.06(1) -0.01(1) 0.005(9) -0.029(10)
C(22) 0.10(2) 0.13(2) 0.16(2) 0.03(2) -0.03(2) 0.01(2)
C(23) 0.12(2) 0.06(1) 0.06(1) 0.00(1) -0.03(1) 0.001(9)
C(24) 0.13(2) 0.11(2) 0.15(2) 0.03(2) -0.08(2) -0.04(2)
C(25) 0.07(1) 0.11(2) 0.08(1) -0.06(1) -0.03(1) 0.01(1)
C(26) 0.09(1) 0.14(2) 0.09(2) -0.06(2) 0.01(1) -0.03(2)
C(27) 0.08(1) 0.07(1) 0.053(10) -0.02(1) 0.006(9) 0.017(9)
C(28) 0.09(1) 0.12(2) 0.10(2) -0.02(2) 0.03(1) 0.05(1)
C(29) 0.08(1) 0.08(1) 0.06(1) 0.02(1) 0.009(9) -0.011(10)
C(30) 0.10(2) 0.13(2) 0.09(2) 0.05(2) 0.05(1) 0.00(1)
C(31) 0.06(1) 0.08(1) 0.06(1) 0.00(1) 0.005(9) 0.01(1)
C(32) 0.08(1) 0.06(1) 0.11(2) 0.00(1) -0.01(1) 0.02(1)
C(33) 0.22(3) 0.13(2) 0.05(1) -0.10(2) 0.04(2) -0.01(1)
C(34) 0.36(5) 0.08(2) 0.22(4) -0.02(3) 0.21(4) 0.01(2)
C(35) 0.08(2) 0.13(2) 0.10(2) -0.01(2) 0.00(1) 0.04(2)
C(36) 0.08(2) 0.10(2) 0.19(3) 0.02(2) 0.01(2) 0.01(2)
C(37) 0.08(1) 0.12(2) 0.05(1) -0.04(1) 0.005(9) 0.02(1)
C(38) 0.10(2) 0.14(2) 0.10(2) -0.05(2) 0.02(1) 0.01(2)
C(39) 0.07(1) 0.06(1) 0.09(1) 0.00(1) 0.02(1) 0.01(1)
C(40) 0.11(2) 0.09(2) 0.09(2) -0.03(2) -0.01(1) 0.00(1)
C(41) 0.09(1) 0.03(1) 0.11(2) -0.01(1) 0.00(1) 0.04(1)
C(42) 0.13(2) 0.08(2) 0.17(3) 0.05(2) -0.03(2) 0.04(2)
C(43) 0.09(1) 0.09(2) 0.09(1) 0.03(1) 0.02(1) -0.02(1)
C(44) 0.13(2) 0.17(3) 0.11(2) 0.03(2) -0.05(2) -0.06(2)
C(45) 0.10(2) 0.05(1) 0.28(4) 0.01(1) -0.01(2) 0.06(2)
C(46) 0.17(3) 0.12(3) 0.14(2) 0.02(2) -0.03(2) 0.03(2)
C(47) 0.09(2) 0.08(2) 0.13(2) -0.02(1) -0.03(2) 0.04(2)
C(48) 0.16(3) 0.13(3) 0.17(3) 0.02(2) -0.09(2) -0.02(2)
C(49) 0.10(2) 0.13(2) 0.15(2) 0.09(2) 0.02(2) 0.00(2)
C(50) 0.17(3) 0.28(5) 0.17(3) 0.14(3) -0.10(3) -0.14(3)
C(51) 0.08(1) 0.05(1) 0.09(1) -0.01(1) 0.02(1) -0.01(1)
C(52) 0.21(3) 0.10(2) 0.14(2) 0.05(2) 0.09(2) 0.05(2)
C(53) 0.11(2) 0.09(2) 0.07(1) 0.03(1) -0.02(1) -0.01(1)
C(54) 0.13(2) 0.11(2) 0.11(2) 0.03(2) 0.04(2) 0.06(2)
C(55) 0.10(2) 0.10(2) 0.13(2) -0.01(2) 0.02(2) -0.06(2)
C(56) 0.15(2) 0.08(2) 0.12(2) 0.01(2) 0.05(2) -0.04(1)
C(57) 0.09(2) 0.07(2) 0.16(2) 0.02(1) -0.02(2) -0.03(2)
C(58) 0.13(2) 0.31(5) 0.09(2) 0.09(3) 0.01(2) 0.00(2)
C(59) 0.14(3) 0.35(7) 0.9(1) -0.19(4) 0.28(6) -0.49(9)
C(60) 0.33(5) 0.27(5) 0.12(2) -0.26(5) 0.04(3) 0.00(3)
C(61) 0.8(1) 0.7(1) 0.14(3) 0.7(1) 0.00(5) 0.04(5)
C(62) 0.14(3) 0.09(2) 0.24(4) 0.01(2) 0.06(3) 0.06(2)

loop_
_atom_type_symbol
_atom_type_description
_atom_type_scat_dispersion_real
_atom_type_scat_dispersion_imag
_atom_type_scat_source
C C 0.003 0.002
;International Tables for Crystallography
(1992, Vol. C, Tables 4.2.6.8 and 6.1.1.1)
;
H H 0.000 0.000
;International Tables for Crystallography
(1992, Vol. C, Table 6.1.1.2)
;
Cl Cl 0.148 0.159
;International Tables for Crystallography
(1992, Vol. C, Tables 4.2.6.8 and 6.1.1.1)
;
P P 0.102 0.094
;International Tables for Crystallography
(1992, Vol. C, Tables 4.2.6.8 and 6.1.1.1)
;
Pd Pd -0.999 1.007
;International Tables for Crystallography
(1992, Vol. C, Tables 4.2.6.8 and 6.1.1.1)
;
Pt Pt -1.703 8.390
;International Tables for Crystallography
(1992, Vol. C, Tables 4.2.6.8 and 6.1.1.1)
;

loop_
_geom_angle_atom_site_label_1
_geom_angle_atom_site_label_2
_geom_angle_atom_site_label_3
_geom_angle
_geom_angle_site_symmetry_3
_geom_angle_publ_flag
P(1) Pt(1) P(2) 174.9(2) 0_555 yes
P(1) Pt(1) C(1) 93.9(4) 0_555 yes
P(1) Pt(1) C(11) 86.4(4) 0_555 yes
P(2) Pt(1) C(1) 88.3(4) 0_555 yes
P(2) Pt(1) C(11) 91.6(4) 0_555 yes
C(1) Pt(1) C(11) 177.3(6) 0_555 yes
P(3) Pt(2) P(4) 177.9(2) 0_555 yes
P(3) Pt(2) C(10) 92.5(4) 0_555 yes
P(3) Pt(2) C(13) 87.0(5) 0_555 yes
P(4) Pt(2) C(10) 89.1(4) 0_555 yes
P(4) Pt(2) C(13) 91.4(5) 0_555 yes
C(10) Pt(2) C(13) 178.8(7) 0_555 yes
Cl(1) Pd(1) P(5) 96.0(2) 0_555 yes
Cl(1) Pd(1) P(6) 89.0(2) 0_555 yes
Cl(1) Pd(1) C(12) 178.6(5) 0_555 yes
P(5) Pd(1) P(6) 171.6(2) 0_555 yes
P(5) Pd(1) C(12) 85.1(5) 0_555 yes
P(6) Pd(1) C(12) 90.0(5) 0_555 yes
Cl(2) Pd(2) P(7) 90.0(2) 0_555 yes
Cl(2) Pd(2) P(8) 91.9(2) 0_555 yes
Cl(2) Pd(2) C(14) 177.7(5) 0_555 yes
P(7) Pd(2) P(8) 175.9(2) 0_555 yes
P(7) Pd(2) C(14) 89.9(5) 0_555 yes
P(8) Pd(2) C(14) 88.1(5) 0_555 yes
Pt(1) P(1) C(15) 116.2(5) 0_555 yes
Pt(1) P(1) C(17) 111.2(6) 0_555 yes
Pt(1) P(1) C(19) 113.7(5) 0_555 yes
C(15) P(1) C(17) 105.9(8) 0_555 yes
C(15) P(1) C(19) 105.6(9) 0_555 yes
C(17) P(1) C(19) 103.1(8) 0_555 yes
Pt(1) P(2) C(21) 113.7(5) 0_555 yes
Pt(1) P(2) C(23) 111.2(6) 0_555 yes
Pt(1) P(2) C(25) 117.3(6) 0_555 yes
C(21) P(2) C(23) 104.0(10) 0_555 yes
C(21) P(2) C(25) 105.0(10) 0_555 yes
C(23) P(2) C(25) 104.4(10) 0_555 yes
Pt(2) P(3) C(27) 115.5(5) 0_555 yes
Pt(2) P(3) C(29) 113.2(7) 0_555 yes
Pt(2) P(3) C(31) 114.1(6) 0_555 yes
C(27) P(3) C(29) 105.3(9) 0_555 yes
C(27) P(3) C(31) 107.4(9) 0_555 yes
C(29) P(3) C(31) 99.7(9) 0_555 yes
Pt(2) P(4) C(33) 114.6(8) 0_555 yes
Pt(2) P(4) C(35) 113.4(7) 0_555 yes
Pt(2) P(4) C(37) 116.7(6) 0_555 yes
C(33) P(4) C(35) 100(1) 0_555 yes
C(33) P(4) C(37) 106(1) 0_555 yes
C(35) P(4) C(37) 103(1) 0_555 yes
Pd(1) P(5) C(39) 116.1(7) 0_555 yes
Pd(1) P(5) C(41) 114.1(7) 0_555 yes
Pd(1) P(5) C(43) 112.9(7) 0_555 yes
C(39) P(5) C(41) 104.5(9) 0_555 yes
C(39) P(5) C(43) 103.5(10) 0_555 yes
C(41) P(5) C(43) 104(1) 0_555 yes
Pd(1) P(6) C(45) 116.5(8) 0_555 yes
Pd(1) P(6) C(47) 110.5(8) 0_555 yes
Pd(1) P(6) C(49) 114.4(8) 0_555 yes
C(45) P(6) C(47) 105(1) 0_555 yes
C(45) P(6) C(49) 109(1) 0_555 yes
C(47) P(6) C(49) 99(1) 0_555 yes
Pd(2) P(7) C(51) 112.3(7) 0_555 yes
Pd(2) P(7) C(53) 113.0(7) 0_555 yes
Pd(2) P(7) C(55) 117.2(8) 0_555 yes
C(51) P(7) C(53) 102(1) 0_555 yes
C(51) P(7) C(55) 105.1(10) 0_555 yes
C(53) P(7) C(55) 105(1) 0_555 yes
Pd(2) P(8) C(57) 114.8(7) 0_555 yes
Pd(2) P(8) C(59) 116(1) 0_555 yes
Pd(2) P(8) C(61) 114(1) 0_555 yes
C(57) P(8) C(59) 97(2) 0_555 yes
C(57) P(8) C(61) 107(2) 0_555 yes
C(59) P(8) C(61) 104(4) 0_555 yes
Pt(1) C(1) C(2) 179(1) 0_555 yes
C(1) C(2) C(3) 177(1) 0_555 yes
C(2) C(3) C(4) 122(1) 0_555 yes
C(2) C(3) C(8) 120(1) 0_555 yes
C(4) C(3) C(8) 116(1) 0_555 yes
C(3) C(4) C(5) 122(1) 0_555 yes
C(3) C(4) H(1) 118.6 0_555 no
C(5) C(4) H(1) 118.6 0_555 no
C(4) C(5) C(6) 118(1) 0_555 yes
C(4) C(5) H(2) 120.6 0_555 no
C(6) C(5) H(2) 120.6 0_555 no
C(5) C(6) C(7) 123(1) 0_555 yes
C(5) C(6) H(3) 118.3 0_555 no
C(7) C(6) H(3) 118.3 0_555 no
C(6) C(7) C(8) 116(1) 0_555 yes
C(6) C(7) C(9) 123(1) 0_555 yes
C(8) C(7) C(9) 119(1) 0_555 yes
C(3) C(8) C(7) 121(1) 0_555 yes
C(3) C(8) H(4) 119.4 0_555 no
C(7) C(8) H(4) 119.4 0_555 no
C(7) C(9) C(10) 176(1) 0_555 yes
Pt(2) C(10) C(9) 178(1) 0_555 yes
Pt(1) C(11) C(12) 178(1) 0_555 yes
Pd(1) C(12) C(11) 177(1) 0_555 yes
Pt(2) C(13) C(14) 177(1) 0_555 yes
Pd(2) C(14) C(13) 173(1) 0_555 yes
P(1) C(15) C(16) 116(1) 0_555 yes
P(1) C(15) H(5) 107.6 0_555 no
P(1) C(15) H(6) 107.6 0_555 no
C(16) C(15) H(5) 107.6 0_555 no
C(16) C(15) H(6) 107.6 0_555 no
H(5) C(15) H(6) 109.5 0_555 no
C(15) C(16) H(7) 109.5 0_555 no
C(15) C(16) H(8) 109.5 0_555 no
C(15) C(16) H(9) 109.5 0_555 no
H(7) C(16) H(8) 109.5 0_555 no
H(7) C(16) H(9) 109.5 0_555 no
H(8) C(16) H(9) 109.5 0_555 no
P(1) C(17) C(18) 111(1) 0_555 yes
P(1) C(17) H(10) 109.0 0_555 no
P(1) C(17) H(11) 109.0 0_555 no
C(18) C(17) H(10) 109.0 0_555 no
C(18) C(17) H(11) 109.0 0_555 no
H(10) C(17) H(11) 109.5 0_555 no
C(17) C(18) H(12) 109.5 0_555 no
C(17) C(18) H(13) 109.5 0_555 no
C(17) C(18) H(14) 109.5 0_555 no
H(12) C(18) H(13) 109.5 0_555 no
H(12) C(18) H(14) 109.5 0_555 no
H(13) C(18) H(14) 109.5 0_555 no
P(1) C(19) C(20) 115(1) 0_555 yes
P(1) C(19) H(15) 108.1 0_555 no
P(1) C(19) H(16) 108.1 0_555 no
C(20) C(19) H(15) 108.1 0_555 no
C(20) C(19) H(16) 108.1 0_555 no
H(15) C(19) H(16) 109.5 0_555 no
C(19) C(20) H(17) 109.5 0_555 no
C(19) C(20) H(18) 109.5 0_555 no
C(19) C(20) H(19) 109.5 0_555 no
H(17) C(20) H(18) 109.5 0_555 no
H(17) C(20) H(19) 109.5 0_555 no
H(18) C(20) H(19) 109.5 0_555 no
P(2) C(21) C(22) 111(1) 0_555 yes
P(2) C(21) H(20) 109.0 0_555 no
P(2) C(21) H(21) 109.0 0_555 no
C(22) C(21) H(20) 109.0 0_555 no
C(22) C(21) H(21) 109.0 0_555 no
H(20) C(21) H(21) 109.5 0_555 no
C(21) C(22) H(22) 109.5 0_555 no
C(21) C(22) H(23) 109.5 0_555 no
C(21) C(22) H(24) 109.5 0_555 no
H(22) C(22) H(23) 109.5 0_555 no
H(22) C(22) H(24) 109.5 0_555 no
H(23) C(22) H(24) 109.5 0_555 no
P(2) C(23) C(24) 113(1) 0_555 yes
P(2) C(23) H(25) 108.5 0_555 no
P(2) C(23) H(26) 108.5 0_555 no
C(24) C(23) H(25) 108.5 0_555 no
C(24) C(23) H(26) 108.5 0_555 no
H(25) C(23) H(26) 109.5 0_555 no
C(23) C(24) H(27) 109.5 0_555 no
C(23) C(24) H(28) 109.5 0_555 no
C(23) C(24) H(29) 109.5 0_555 no
H(27) C(24) H(28) 109.5 0_555 no
H(27) C(24) H(29) 109.5 0_555 no
H(28) C(24) H(29) 109.5 0_555 no
P(2) C(25) C(26) 117(1) 0_555 yes
P(2) C(25) H(30) 107.4 0_555 no
P(2) C(25) H(31) 107.4 0_555 no
C(26) C(25) H(30) 107.4 0_555 no
C(26) C(25) H(31) 107.4 0_555 no
H(30) C(25) H(31) 109.5 0_555 no
C(25) C(26) H(32) 109.5 0_555 no
C(25) C(26) H(33) 109.5 0_555 no
C(25) C(26) H(34) 109.5 0_555 no
H(32) C(26) H(33) 109.5 0_555 no
H(32) C(26) H(34) 109.5 0_555 no
H(33) C(26) H(34) 109.5 0_555 no
P(3) C(27) C(28) 117(1) 0_555 yes
P(3) C(27) H(35) 107.3 0_555 no
P(3) C(27) H(36) 107.3 0_555 no
C(28) C(27) H(35) 107.3 0_555 no
C(28) C(27) H(36) 107.3 0_555 no
H(35) C(27) H(36) 109.5 0_555 no
C(27) C(28) H(37) 109.5 0_555 no
C(27) C(28) H(38) 109.5 0_555 no
C(27) C(28) H(39) 109.5 0_555 no
H(37) C(28) H(38) 109.5 0_555 no
H(37) C(28) H(39) 109.5 0_555 no
H(38) C(28) H(39) 109.5 0_555 no
P(3) C(29) C(30) 113(1) 0_555 yes
P(3) C(29) H(40) 108.5 0_555 no
P(3) C(29) H(41) 108.5 0_555 no
C(30) C(29) H(40) 108.5 0_555 no
C(30) C(29) H(41) 108.5 0_555 no
H(40) C(29) H(41) 109.5 0_555 no
C(29) C(30) H(42) 109.5 0_555 no
C(29) C(30) H(43) 109.5 0_555 no
C(29) C(30) H(44) 109.5 0_555 no
H(42) C(30) H(43) 109.5 0_555 no
H(42) C(30) H(44) 109.5 0_555 no
H(43) C(30) H(44) 109.5 0_555 no
P(3) C(31) C(32) 114(1) 0_555 yes
P(3) C(31) H(45) 108.3 0_555 no
P(3) C(31) H(46) 108.3 0_555 no
C(32) C(31) H(45) 108.3 0_555 no
C(32) C(31) H(46) 108.3 0_555 no
H(45) C(31) H(46) 109.5 0_555 no
C(31) C(32) H(47) 109.5 0_555 no
C(31) C(32) H(48) 109.5 0_555 no
C(31) C(32) H(49) 109.5 0_555 no
H(47) C(32) H(48) 109.5 0_555 no
H(47) C(32) H(49) 109.5 0_555 no
H(48) C(32) H(49) 109.5 0_555 no
P(4) C(33) C(34) 106(1) 0_555 yes
P(4) C(33) H(50) 110.2 0_555 no
P(4) C(33) H(51) 110.2 0_555 no
C(34) C(33) H(50) 110.2 0_555 no
C(34) C(33) H(51) 110.2 0_555 no
H(50) C(33) H(51) 109.5 0_555 no
C(33) C(34) H(52) 109.5 0_555 no
C(33) C(34) H(53) 109.4 0_555 no
C(33) C(34) H(54) 109.5 0_555 no
H(52) C(34) H(53) 109.5 0_555 no
H(52) C(34) H(54) 109.5 0_555 no
H(53) C(34) H(54) 109.5 0_555 no
P(4) C(35) C(36) 112(1) 0_555 yes
P(4) C(35) H(55) 108.8 0_555 no
P(4) C(35) H(56) 108.8 0_555 no
C(36) C(35) H(55) 108.8 0_555 no
C(36) C(35) H(56) 108.8 0_555 no
H(55) C(35) H(56) 109.5 0_555 no
C(35) C(36) H(57) 109.5 0_555 no
C(35) C(36) H(58) 109.5 0_555 no
C(35) C(36) H(59) 109.5 0_555 no
H(57) C(36) H(58) 109.5 0_555 no
H(57) C(36) H(59) 109.5 0_555 no
H(58) C(36) H(59) 109.5 0_555 no
P(4) C(37) C(38) 117(1) 0_555 yes
P(4) C(37) H(60) 107.4 0_555 no
P(4) C(37) H(61) 107.4 0_555 no
C(38) C(37) H(60) 107.4 0_555 no
C(38) C(37) H(61) 107.4 0_555 no
H(60) C(37) H(61) 109.5 0_555 no
C(37) C(38) H(62) 109.5 0_555 no
C(37) C(38) H(63) 109.5 0_555 no
C(37) C(38) H(64) 109.5 0_555 no
H(62) C(38) H(63) 109.5 0_555 no
H(62) C(38) H(64) 109.5 0_555 no
H(63) C(38) H(64) 109.5 0_555 no
P(5) C(39) C(40) 112(1) 0_555 yes
P(5) C(39) H(65) 108.6 0_555 no
P(5) C(39) H(66) 108.6 0_555 no
C(40) C(39) H(65) 108.6 0_555 no
C(40) C(39) H(66) 108.6 0_555 no
H(65) C(39) H(66) 109.5 0_555 no
C(39) C(40) H(67) 109.5 0_555 no
C(39) C(40) H(68) 109.5 0_555 no
C(39) C(40) H(69) 109.5 0_555 no
H(67) C(40) H(68) 109.5 0_555 no
H(67) C(40) H(69) 109.5 0_555 no
H(68) C(40) H(69) 109.5 0_555 no
P(5) C(41) C(42) 115(1) 0_555 yes
P(5) C(41) H(70) 108.1 0_555 no
P(5) C(41) H(71) 108.1 0_555 no
C(42) C(41) H(70) 108.1 0_555 no
C(42) C(41) H(71) 108.1 0_555 no
H(70) C(41) H(71) 109.5 0_555 no
C(41) C(42) H(72) 109.5 0_555 no
C(41) C(42) H(73) 109.5 0_555 no
C(41) C(42) H(74) 109.5 0_555 no
H(72) C(42) H(73) 109.5 0_555 no
H(72) C(42) H(74) 109.5 0_555 no
H(73) C(42) H(74) 109.5 0_555 no
P(5) C(43) C(44) 114(1) 0_555 yes
P(5) C(43) H(75) 108.3 0_555 no
P(5) C(43) H(76) 108.3 0_555 no
C(44) C(43) H(75) 108.3 0_555 no
C(44) C(43) H(76) 108.3 0_555 no
H(75) C(43) H(76) 109.5 0_555 no
C(43) C(44) H(77) 109.5 0_555 no
C(43) C(44) H(78) 109.5 0_555 no
C(43) C(44) H(79) 109.5 0_555 no
H(77) C(44) H(78) 109.5 0_555 no
H(77) C(44) H(79) 109.5 0_555 no
H(78) C(44) H(79) 109.5 0_555 no
P(6) C(45) C(46) 123(2) 0_555 yes
P(6) C(45) H(80) 105.9 0_555 no
P(6) C(45) H(81) 105.9 0_555 no
C(46) C(45) H(80) 105.9 0_555 no
C(46) C(45) H(81) 105.9 0_555 no
H(80) C(45) H(81) 109.5 0_555 no
C(45) C(46) H(82) 109.5 0_555 no
C(45) C(46) H(83) 109.5 0_555 no
C(45) C(46) H(84) 109.5 0_555 no
H(82) C(46) H(83) 109.5 0_555 no
H(82) C(46) H(84) 109.5 0_555 no
H(83) C(46) H(84) 109.5 0_555 no
P(6) C(47) C(48) 108(1) 0_555 yes
P(6) C(47) H(85) 109.6 0_555 no
P(6) C(47) H(86) 109.6 0_555 no
C(48) C(47) H(85) 109.6 0_555 no
C(48) C(47) H(86) 109.6 0_555 no
H(85) C(47) H(86) 109.5 0_555 no
C(47) C(48) H(87) 109.5 0_555 no
C(47) C(48) H(88) 109.5 0_555 no
C(47) C(48) H(89) 109.5 0_555 no
H(87) C(48) H(88) 109.5 0_555 no
H(87) C(48) H(89) 109.5 0_555 no
H(88) C(48) H(89) 109.5 0_555 no
P(6) C(49) C(50) 111(1) 0_555 yes
P(6) C(49) H(90) 109.0 0_555 no
P(6) C(49) H(91) 109.0 0_555 no
C(50) C(49) H(90) 109.0 0_555 no
C(50) C(49) H(91) 109.0 0_555 no
H(90) C(49) H(91) 109.5 0_555 no
C(49) C(50) H(92) 109.5 0_555 no
C(49) C(50) H(93) 109.5 0_555 no
C(49) C(50) H(94) 109.5 0_555 no
H(92) C(50) H(93) 109.5 0_555 no
H(92) C(50) H(94) 109.5 0_555 no
H(93) C(50) H(94) 109.5 0_555 no
P(7) C(51) C(52) 112(1) 0_555 yes
P(7) C(51) H(95) 108.6 0_555 no
P(7) C(51) H(96) 108.6 0_555 no
C(52) C(51) H(95) 108.6 0_555 no
C(52) C(51) H(96) 108.6 0_555 no
H(95) C(51) H(96) 109.5 0_555 no
C(51) C(52) H(97) 109.5 0_555 no
C(51) C(52) H(98) 109.5 0_555 no
C(51) C(52) H(99) 109.5 0_555 no
H(97) C(52) H(98) 109.5 0_555 no
H(97) C(52) H(99) 109.5 0_555 no
H(98) C(52) H(99) 109.5 0_555 no
P(7) C(53) C(54) 113(1) 0_555 yes
P(7) C(53) H(100) 108.4 0_555 no
P(7) C(53) H(101) 108.4 0_555 no
C(54) C(53) H(100) 108.4 0_555 no
C(54) C(53) H(101) 108.4 0_555 no
H(100) C(53) H(101) 109.5 0_555 no
C(53) C(54) H(102) 109.5 0_555 no
C(53) C(54) H(103) 109.5 0_555 no
C(53) C(54) H(104) 109.5 0_555 no
H(102) C(54) H(103) 109.5 0_555 no
H(102) C(54) H(104) 109.5 0_555 no
H(103) C(54) H(104) 109.5 0_555 no
P(7) C(55) C(56) 119(1) 0_555 yes
P(7) C(55) H(105) 106.9 0_555 no
P(7) C(55) H(106) 106.9 0_555 no
C(56) C(55) H(105) 106.9 0_555 no
C(56) C(55) H(106) 106.9 0_555 no
H(105) C(55) H(106) 109.5 0_555 no
C(55) C(56) H(107) 109.5 0_555 no
C(55) C(56) H(108) 109.5 0_555 no
C(55) C(56) H(109) 109.5 0_555 no
H(107) C(56) H(108) 109.5 0_555 no
H(107) C(56) H(109) 109.5 0_555 no
H(108) C(56) H(109) 109.5 0_555 no
P(8) C(57) C(58) 110(1) 0_555 yes
P(8) C(57) H(110) 109.2 0_555 no
P(8) C(57) H(111) 109.2 0_555 no
C(58) C(57) H(110) 109.2 0_555 no
C(58) C(57) H(111) 109.2 0_555 no
H(110) C(57) H(111) 109.5 0_555 no
C(57) C(58) H(112) 109.5 0_555 no
C(57) C(58) H(113) 109.5 0_555 no
C(57) C(58) H(114) 109.5 0_555 no
H(112) C(58) H(113) 109.5 0_555 no
H(112) C(58) H(114) 109.5 0_555 no
H(113) C(58) H(114) 109.5 0_555 no
P(8) C(59) C(60) 165(7) 0_555 yes
P(8) C(59) H(115) 94.2 0_555 no
P(8) C(59) H(116) 94.2 0_555 no
C(60) C(59) H(115) 94.2 0_555 no
C(60) C(59) H(116) 94.3 0_555 no
H(115) C(59) H(116) 109.4 0_555 no
C(59) C(60) H(117) 109.5 0_555 no
C(59) C(60) H(118) 109.4 0_555 no
C(59) C(60) H(119) 109.4 0_555 no
H(117) C(60) H(118) 109.6 0_555 no
H(117) C(60) H(119) 109.5 0_555 no
H(118) C(60) H(119) 109.4 0_555 no
P(8) C(61) C(62) 135(2) 0_555 yes
P(8) C(61) H(120) 102.7 0_555 no
P(8) C(61) H(121) 102.5 0_555 no
C(62) C(61) H(120) 102.5 0_555 no
C(62) C(61) H(121) 102.2 0_555 no
H(120) C(61) H(121) 109.5 0_555 no
C(61) C(62) H(122) 109.7 0_555 no
C(61) C(62) H(123) 109.3 0_555 no
C(61) C(62) H(124) 109.5 0_555 no
H(122) C(62) H(123) 109.4 0_555 no
H(122) C(62) H(124) 109.5 0_555 no
H(123) C(62) H(124) 109.4 0_555 no

loop_
_geom_bond_atom_site_label_1
_geom_bond_atom_site_label_2
_geom_bond_distance
_geom_bond_publ_flag
Pt(1) P(1) 2.289(4) yes
Pt(1) P(2) 2.287(4) yes
Pt(1) C(1) 1.99(1) yes
Pt(1) C(11) 2.01(1) yes
Pt(2) P(3) 2.295(4) yes
Pt(2) P(4) 2.297(4) yes
Pt(2) C(10) 2.00(1) yes
Pt(2) C(13) 2.02(2) yes
Pd(1) Cl(1) 2.362(4) yes
Pd(1) P(5) 2.296(5) yes
Pd(1) P(6) 2.293(5) yes
Pd(1) C(12) 1.97(2) yes
Pd(2) Cl(2) 2.369(4) yes
Pd(2) P(7) 2.306(5) yes
Pd(2) P(8) 2.304(6) yes
Pd(2) C(14) 1.97(2) yes
P(1) C(15) 1.86(2) yes
P(1) C(17) 1.83(2) yes
P(1) C(19) 1.81(2) yes
P(2) C(21) 1.84(2) yes
P(2) C(23) 1.83(2) yes
P(2) C(25) 1.81(2) yes
P(3) C(27) 1.81(2) yes
P(3) C(29) 1.81(2) yes
P(3) C(31) 1.79(2) yes
P(4) C(33) 1.76(2) yes
P(4) C(35) 1.81(2) yes
P(4) C(37) 1.82(2) yes
P(5) C(39) 1.79(2) yes
P(5) C(41) 1.84(2) yes
P(5) C(43) 1.82(2) yes
P(6) C(45) 1.87(2) yes
P(6) C(47) 1.86(2) yes
P(6) C(49) 1.83(2) yes
P(7) C(51) 1.77(2) yes
P(7) C(53) 1.81(2) yes
P(7) C(55) 1.80(2) yes
P(8) C(57) 1.84(3) yes
P(8) C(59) 1.68(3) yes
P(8) C(61) 1.56(5) yes
C(1) C(2) 1.20(2) yes
C(2) C(3) 1.45(2) yes
C(3) C(4) 1.38(2) yes
C(3) C(8) 1.42(2) yes
C(4) C(5) 1.36(2) yes
C(4) H(1) 0.95 no
C(5) C(6) 1.35(2) yes
C(5) H(2) 0.95 no
C(6) C(7) 1.39(2) yes
C(6) H(3) 0.95 no
C(7) C(8) 1.40(2) yes
C(7) C(9) 1.44(2) yes
C(8) H(4) 0.95 no
C(9) C(10) 1.21(2) yes
C(11) C(12) 1.20(2) yes
C(13) C(14) 1.19(2) yes
C(15) C(16) 1.50(2) yes
C(15) H(5) 0.95 no
C(15) H(6) 0.95 no
C(16) H(7) 0.95 no
C(16) H(8) 0.95 no
C(16) H(9) 0.95 no
C(17) C(18) 1.49(3) yes
C(17) H(10) 0.95 no
C(17) H(11) 0.95 no
C(18) H(12) 0.95 no
C(18) H(13) 0.95 no
C(18) H(14) 0.95 no
C(19) C(20) 1.49(2) yes
C(19) H(15) 0.95 no
C(19) H(16) 0.95 no
C(20) H(17) 0.95 no
C(20) H(18) 0.95 no
C(20) H(19) 0.95 no
C(21) C(22) 1.53(3) yes
C(21) H(20) 0.95 no
C(21) H(21) 0.95 no
C(22) H(22) 0.95 no
C(22) H(23) 0.95 no
C(22) H(24) 0.95 no
C(23) C(24) 1.44(3) yes
C(23) H(25) 0.95 no
C(23) H(26) 0.95 no
C(24) H(27) 0.95 no
C(24) H(28) 0.95 no
C(24) H(29) 0.95 no
C(25) C(26) 1.51(3) yes
C(25) H(30) 0.95 no
C(25) H(31) 0.95 no
C(26) H(32) 0.95 no
C(26) H(33) 0.95 no
C(26) H(34) 0.95 no
C(27) C(28) 1.50(2) yes
C(27) H(35) 0.95 no
C(27) H(36) 0.95 no
C(28) H(37) 0.95 no
C(28) H(38) 0.95 no
C(28) H(39) 0.95 no
C(29) C(30) 1.50(3) yes
C(29) H(40) 0.95 no
C(29) H(41) 0.95 no
C(30) H(42) 0.95 no
C(30) H(43) 0.95 no
C(30) H(44) 0.95 no
C(31) C(32) 1.57(3) yes
C(31) H(45) 0.95 no
C(31) H(46) 0.95 no
C(32) H(47) 0.95 no
C(32) H(48) 0.95 no
C(32) H(49) 0.95 no
C(33) C(34) 1.69(5) yes
C(33) H(50) 0.95 no
C(33) H(51) 0.95 no
C(34) H(52) 0.95 no
C(34) H(53) 0.95 no
C(34) H(54) 0.95 no
C(35) C(36) 1.55(3) yes
C(35) H(55) 0.95 no
C(35) H(56) 0.95 no
C(36) H(57) 0.95 no
C(36) H(58) 0.95 no
C(36) H(59) 0.95 no
C(37) C(38) 1.49(3) yes
C(37) H(60) 0.95 no
C(37) H(61) 0.95 no
C(38) H(62) 0.95 no
C(38) H(63) 0.95 no
C(38) H(64) 0.95 no
C(39) C(40) 1.51(3) yes
C(39) H(65) 0.95 no
C(39) H(66) 0.95 no
C(40) H(67) 0.95 no
C(40) H(68) 0.95 no
C(40) H(69) 0.95 no
C(41) C(42) 1.52(3) yes
C(41) H(70) 0.95 no
C(41) H(71) 0.95 no
C(42) H(72) 0.95 no
C(42) H(73) 0.95 no
C(42) H(74) 0.95 no
C(43) C(44) 1.50(3) yes
C(43) H(75) 0.95 no
C(43) H(76) 0.95 no
C(44) H(77) 0.95 no
C(44) H(78) 0.95 no
C(44) H(79) 0.95 no
C(45) C(46) 1.38(3) yes
C(45) H(80) 0.95 no
C(45) H(81) 0.95 no
C(46) H(82) 0.95 no
C(46) H(83) 0.95 no
C(46) H(84) 0.95 no
C(47) C(48) 1.53(4) yes
C(47) H(85) 0.95 no
C(47) H(86) 0.95 no
C(48) H(87) 0.95 no
C(48) H(88) 0.95 no
C(48) H(89) 0.95 no
C(49) C(50) 1.55(4) yes
C(49) H(90) 0.95 no
C(49) H(91) 0.95 no
C(50) H(92) 0.95 no
C(50) H(93) 0.95 no
C(50) H(94) 0.95 no
C(51) C(52) 1.54(3) yes
C(51) H(95) 0.95 no
C(51) H(96) 0.95 no
C(52) H(97) 0.95 no
C(52) H(98) 0.95 no
C(52) H(99) 0.95 no
C(53) C(54) 1.50(3) yes
C(53) H(100) 0.95 no
C(53) H(101) 0.95 no
C(54) H(102) 0.95 no
C(54) H(103) 0.95 no
C(54) H(104) 0.95 no
C(55) C(56) 1.43(3) yes
C(55) H(105) 0.95 no
C(55) H(106) 0.95 no
C(56) H(107) 0.95 no
C(56) H(108) 0.95 no
C(56) H(109) 0.95 no
C(57) C(58) 1.53(4) yes
C(57) H(110) 0.95 no
C(57) H(111) 0.95 no
C(58) H(112) 0.95 no
C(58) H(113) 0.95 no
C(58) H(114) 0.95 no
C(59) C(60) 1.01(4) yes
C(59) H(115) 0.95 no
C(59) H(116) 0.95 no
C(60) H(117) 0.95 no
C(60) H(118) 0.95 no
C(60) H(119) 0.95 no
C(61) C(62) 1.38(5) yes
C(61) H(120) 0.95 no
C(61) H(121) 0.95 no
C(62) H(122) 0.95 no
C(62) H(123) 0.95 no
C(62) H(124) 0.95 no

loop_
_geom_torsion_atom_site_label_1
_geom_torsion_atom_site_label_2
_geom_torsion_atom_site_label_3
_geom_torsion_atom_site_label_4
_geom_torsion
_geom_torsion_site_symmetry_1
_geom_torsion_site_symmetry_2
_geom_torsion_site_symmetry_3
_geom_torsion_site_symmetry_4
_geom_torsion_publ_flag
Pt(1) P(1) C(15) C(16) 179(1) 0_555 9_1 5_555 55_5 yes
Pt(1) P(1) C(17) C(18) 57(1) 0_555 9_1 5_555 55_5 yes
Pt(1) P(1) C(19) C(20) -58(1) 0_555 9_1 5_555 55_5 yes
Pt(1) P(2) C(21) C(22) 70(1) 0_555 9_1 5_555 55_5 yes
Pt(1) P(2) C(23) C(24) -58(1) 0_555 9_1 5_555 55_5 yes
Pt(1) P(2) C(25) C(26) 177(1) 0_555 9_1 5_555 55_5 yes
Pt(1) C(1) C(2) C(3) -27.0 0_555 9_1 5_555 55_5 yes
Pt(1) C(11) C(12) Pd(1) 72(60) 0_555 9_1 5_555 55_5 yes
Pt(2) P(3) C(27) C(28) -172(1) 0_555 9_1 5_555 55_5 yes
Pt(2) P(3) C(29) C(30) 52(1) 0_555 9_1 5_555 55_5 yes
Pt(2) P(3) C(31) C(32) -56(1) 0_555 9_1 5_555 55_5 yes
Pt(2) P(4) C(33) C(34) -62(1) 0_555 9_1 5_555 55_5 yes
Pt(2) P(4) C(35) C(36) 65(1) 0_555 9_1 5_555 55_5 yes
Pt(2) P(4) C(37) C(38) -171(1) 0_555 9_1 5_555 55_5 yes
Pt(2) C(10) C(9) C(7) -150(29) 0_555 9_1 5_555 55_5 yes
Pt(2) C(13) C(14) Pd(2) 45(42) 0_555 9_1 5_555 55_5 yes
Pd(1) P(5) C(39) C(40) 59(1) 0_555 9_1 5_555 55_5 yes
Pd(1) P(5) C(41) C(42) -174(1) 0_555 9_1 5_555 55_5 yes
Pd(1) P(5) C(43) C(44) -47(2) 0_555 9_1 5_555 55_5 yes
Pd(1) P(6) C(45) C(46) 160(2) 0_555 9_1 5_555 55_5 yes
Pd(1) P(6) C(47) C(48) -55(1) 0_555 9_1 5_555 55_5 yes
Pd(1) P(6) C(49) C(50) 58(2) 0_555 9_1 5_555 55_5 yes
Pd(2) P(7) C(51) C(52) -57(1) 0_555 9_1 5_555 55_5 yes
Pd(2) P(7) C(53) C(54) 66(1) 0_555 9_1 5_555 55_5 yes
Pd(2) P(7) C(55) C(56) 169(1) 0_555 9_1 5_555 55_5 yes
Pd(2) P(8) C(57) C(58) -53(2) 0_555 9_1 5_555 55_5 yes
Pd(2) P(8) C(59) C(60) 102(29) 0_555 9_1 5_555 55_5 yes
Pd(2) P(8) C(61) C(62) 0(12) 0_555 9_1 5_555 55_5 yes
Cl(1) Pd(1) P(5) C(39) -128.5(7) 0_555 9_1 5_555 55_5 yes
Cl(1) Pd(1) P(5) C(41) -6.8(8) 0_555 9_1 5_555 55_5 yes
Cl(1) Pd(1) P(5) C(43) 112.2(8) 0_555 9_1 5_555 55_5 yes
Cl(1) Pd(1) P(6) C(45) -179(1) 0_555 9_1 5_555 55_5 yes
Cl(1) Pd(1) P(6) C(47) -59.5(9) 0_555 9_1 5_555 55_5 yes
Cl(1) Pd(1) P(6) C(49) 51(1) 0_555 9_1 5_555 55_5 yes
Cl(1) Pd(1) C(12) C(11) -96(34) 0_555 9_1 5_555 55_5 yes
Cl(2) Pd(2) P(7) C(51) -48.9(8) 0_555 9_1 5_555 55_5 yes
Cl(2) Pd(2) P(7) C(53) 66.2(9) 0_555 9_1 5_555 55_5 yes
Cl(2) Pd(2) P(7) C(55) -170.8(10) 0_555 9_1 5_555 55_5 yes
Cl(2) Pd(2) P(8) C(57) -34(1) 0_555 9_1 5_555 55_5 yes
Cl(2) Pd(2) P(8) C(59) -148(3) 0_555 9_1 5_555 55_5 yes
Cl(2) Pd(2) P(8) C(61) 90(4) 0_555 9_1 5_555 55_5 yes
Cl(2) Pd(2) C(14) C(13) 29(24) 0_555 9_1 5_555 55_5 yes
P(1) Pt(1) P(2) C(21) 176(1) 0_555 9_1 5_555 55_5 yes
P(1) Pt(1) P(2) C(23) 59(2) 0_555 9_1 5_555 55_5 yes
P(1) Pt(1) P(2) C(25) -60(2) 0_555 9_1 5_555 55_5 yes
P(1) Pt(1) C(1) C(2) 110.1 0_555 9_1 5_555 55_5 yes
P(1) Pt(1) C(11) C(12) 68(44) 0_555 9_1 5_555 55_5 yes
P(2) Pt(1) P(1) C(15) -110(1) 0_555 9_1 5_555 55_5 yes
P(2) Pt(1) P(1) C(17) 128(1) 0_555 9_1 5_555 55_5 yes
P(2) Pt(1) P(1) C(19) 12(2) 0_555 9_1 5_555 55_5 yes
P(2) Pt(1) C(1) C(2) -74.5 0_555 9_1 5_555 55_5 yes
P(2) Pt(1) C(11) C(12) -106(44) 0_555 9_1 5_555 55_5 yes
P(3) Pt(2) P(4) C(33) 101(4) 0_555 9_1 5_555 55_5 yes
P(3) Pt(2) P(4) C(35) -144(4) 0_555 9_1 5_555 55_5 yes
P(3) Pt(2) P(4) C(37) -24(4) 0_555 9_1 5_555 55_5 yes
P(3) Pt(2) C(10) C(9) 13(42) 0_555 9_1 5_555 55_5 yes
P(3) Pt(2) C(13) C(14) 101(31) 0_555 9_1 5_555 55_5 yes
P(4) Pt(2) P(3) C(27) -141(4) 0_555 9_1 5_555 55_5 yes
P(4) Pt(2) P(3) C(29) 97(4) 0_555 9_1 5_555 55_5 yes
P(4) Pt(2) P(3) C(31) -15(4) 0_555 9_1 5_555 55_5 yes
P(4) Pt(2) C(10) C(9) -168(42) 0_555 9_1 5_555 55_5 yes
P(4) Pt(2) C(13) C(14) -76(31) 0_555 9_1 5_555 55_5 yes
P(5) Pd(1) P(6) C(45) -52(1) 0_555 9_1 5_555 55_5 yes
P(5) Pd(1) P(6) C(47) 67(1) 0_555 9_1 5_555 55_5 yes
P(5) Pd(1) P(6) C(49) 178(1) 0_555 9_1 5_555 55_5 yes
P(5) Pd(1) C(12) C(11) 122(30) 0_555 9_1 5_555 55_5 yes
P(6) Pd(1) P(5) C(39) 105(1) 0_555 9_1 5_555 55_5 yes
P(6) Pd(1) P(5) C(41) -132(1) 0_555 9_1 5_555 55_5 yes
P(6) Pd(1) P(5) C(43) -13(1) 0_555 9_1 5_555 55_5 yes
P(6) Pd(1) C(12) C(11) -50(30) 0_555 9_1 5_555 55_5 yes
P(7) Pd(2) P(8) C(57) -152(2) 0_555 9_1 5_555 55_5 yes
P(7) Pd(2) P(8) C(59) 93(4) 0_555 9_1 5_555 55_5 yes
P(7) Pd(2) P(8) C(61) -28(5) 0_555 9_1 5_555 55_5 yes
P(7) Pd(2) C(14) C(13) -57(14) 0_555 9_1 5_555 55_5 yes
P(8) Pd(2) P(7) C(51) 69(3) 0_555 9_1 5_555 55_5 yes
P(8) Pd(2) P(7) C(53) -175(2) 0_555 9_1 5_555 55_5 yes
P(8) Pd(2) P(7) C(55) -52(3) 0_555 9_1 5_555 55_5 yes
P(8) Pd(2) C(14) C(13) 118(14) 0_555 9_1 5_555 55_5 yes
C(1) Pt(1) P(1) C(15) 5.3(8) 0_555 9_1 5_555 55_5 yes
C(1) Pt(1) P(1) C(17) -116.0(7) 0_555 9_1 5_555 55_5 yes
C(1) Pt(1) P(1) C(19) 128.2(7) 0_555 9_1 5_555 55_5 yes
C(1) Pt(1) P(2) C(21) 60.2(8) 0_555 9_1 5_555 55_5 yes
C(1) Pt(1) P(2) C(23) -56.7(9) 0_555 9_1 5_555 55_5 yes
C(1) Pt(1) P(2) C(25) -176.7(10) 0_555 9_1 5_555 55_5 yes
C(1) Pt(1) C(11) C(12) 166(38) 0_555 9_1 5_555 55_5 yes
C(1) C(2) C(3) C(4) 100(29) 0_555 9_1 5_555 55_5 yes
C(1) C(2) C(3) C(8) -79(29) 0_555 9_1 5_555 55_5 yes
C(2) C(1) Pt(1) C(11) 12.6 0_555 9_1 5_555 55_5 yes
C(2) C(3) C(4) C(5) 178(1) 0_555 9_1 5_555 55_5 yes
C(2) C(3) C(8) C(7) 178(1) 0_555 9_1 5_555 55_5 yes
C(3) C(4) C(5) C(6) 1(3) 0_555 9_1 5_555 55_5 yes
C(3) C(8) C(7) C(6) 4(2) 0_555 9_1 5_555 55_5 yes
C(3) C(8) C(7) C(9) -177(1) 0_555 9_1 5_555 55_5 yes
C(4) C(3) C(8) C(7) -1(2) 0_555 9_1 5_555 55_5 yes
C(4) C(5) C(6) C(7) 0(3) 0_555 9_1 5_555 55_5 yes
C(5) C(4) C(3) C(8) 0(2) 0_555 9_1 5_555 55_5 yes
C(5) C(6) C(7) C(8) -3(2) 0_555 9_1 5_555 55_5 yes
C(5) C(6) C(7) C(9) 177(1) 0_555 9_1 5_555 55_5 yes
C(6) C(7) C(9) C(10) -21(32) 0_555 9_1 5_555 55_5 yes
C(8) C(7) C(9) C(10) 159(30) 0_555 9_1 5_555 55_5 yes
C(9) C(10) Pt(2) C(13) 80(53) 0_555 9_1 5_555 55_5 yes
C(10) Pt(2) P(3) C(27) -1.2(8) 0_555 9_1 5_555 55_5 yes
C(10) Pt(2) P(3) C(29) -122.7(8) 0_555 9_1 5_555 55_5 yes
C(10) Pt(2) P(3) C(31) 124.1(8) 0_555 9_1 5_555 55_5 yes
C(10) Pt(2) P(4) C(33) -38(1) 0_555 9_1 5_555 55_5 yes
C(10) Pt(2) P(4) C(35) 75(1) 0_555 9_1 5_555 55_5 yes
C(10) Pt(2) P(4) C(37) -164.1(10) 0_555 9_1 5_555 55_5 yes
C(10) Pt(2) C(13) C(14) 34(51) 0_555 9_1 5_555 55_5 yes
C(11) Pt(1) P(1) C(15) -177.4(9) 0_555 9_1 5_555 55_5 yes
C(11) Pt(1) P(1) C(17) 61.3(8) 0_555 9_1 5_555 55_5 yes
C(11) Pt(1) P(1) C(19) -54.5(8) 0_555 9_1 5_555 55_5 yes
C(11) Pt(1) P(2) C(21) -117.1(9) 0_555 9_1 5_555 55_5 yes
C(11) Pt(1) P(2) C(23) 126.0(9) 0_555 9_1 5_555 55_5 yes
C(11) Pt(1) P(2) C(25) 6.0(10) 0_555 9_1 5_555 55_5 yes
C(12) Pd(1) P(5) C(39) 50.6(8) 0_555 9_1 5_555 55_5 yes
C(12) Pd(1) P(5) C(41) 172.3(9) 0_555 9_1 5_555 55_5 yes
C(12) Pd(1) P(5) C(43) -68.6(10) 0_555 9_1 5_555 55_5 yes
C(12) Pd(1) P(6) C(45) 1(1) 0_555 9_1 5_555 55_5 yes
C(12) Pd(1) P(6) C(47) 121.5(10) 0_555 9_1 5_555 55_5 yes
C(12) Pd(1) P(6) C(49) -127(1) 0_555 9_1 5_555 55_5 yes
C(13) Pt(2) P(3) C(27) 179.9(9) 0_555 9_1 5_555 55_5 yes
C(13) Pt(2) P(3) C(29) 58.4(9) 0_555 9_1 5_555 55_5 yes
C(13) Pt(2) P(3) C(31) -54.8(9) 0_555 9_1 5_555 55_5 yes
C(13) Pt(2) P(4) C(33) 140(1) 0_555 9_1 5_555 55_5 yes
C(13) Pt(2) P(4) C(35) -105(1) 0_555 9_1 5_555 55_5 yes
C(13) Pt(2) P(4) C(37) 14(1) 0_555 9_1 5_555 55_5 yes
C(14) Pd(2) P(7) C(51) 128.8(9) 0_555 9_1 5_555 55_5 yes
C(14) Pd(2) P(7) C(53) -116(1) 0_555 9_1 5_555 55_5 yes
C(14) Pd(2) P(7) C(55) 6(1) 0_555 9_1 5_555 55_5 yes
C(14) Pd(2) P(8) C(57) 147(1) 0_555 9_1 5_555 55_5 yes
C(14) Pd(2) P(8) C(59) 34(3) 0_555 9_1 5_555 55_5 yes
C(14) Pd(2) P(8) C(61) -87(4) 0_555 9_1 5_555 55_5 yes
C(15) P(1) C(17) C(18) -69(1) 0_555 9_1 5_555 55_5 yes
C(15) P(1) C(19) C(20) 69(1) 0_555 9_1 5_555 55_5 yes
C(16) C(15) P(1) C(17) -56(1) 0_555 9_1 5_555 55_5 yes
C(16) C(15) P(1) C(19) 52(1) 0_555 9_1 5_555 55_5 yes
C(17) P(1) C(19) C(20) -179(1) 0_555 9_1 5_555 55_5 yes
C(18) C(17) P(1) C(19) 179(1) 0_555 9_1 5_555 55_5 yes
C(21) P(2) C(23) C(24) 178(1) 0_555 9_1 5_555 55_5 yes
C(21) P(2) C(25) C(26) -55(2) 0_555 9_1 5_555 55_5 yes
C(22) C(21) P(2) C(23) -167(1) 0_555 9_1 5_555 55_5 yes
C(22) C(21) P(2) C(25) -58(1) 0_555 9_1 5_555 55_5 yes
C(23) P(2) C(25) C(26) 53(2) 0_555 9_1 5_555 55_5 yes
C(24) C(23) P(2) C(25) 69(1) 0_555 9_1 5_555 55_5 yes
C(27) P(3) C(29) C(30) -74(1) 0_555 9_1 5_555 55_5 yes
C(27) P(3) C(31) C(32) 73(1) 0_555 9_1 5_555 55_5 yes
C(28) C(27) P(3) C(29) -46(1) 0_555 9_1 5_555 55_5 yes
C(28) C(27) P(3) C(31) 58(1) 0_555 9_1 5_555 55_5 yes
C(29) P(3) C(31) C(32) -177(1) 0_555 9_1 5_555 55_5 yes
C(30) C(29) P(3) C(31) 174(1) 0_555 9_1 5_555 55_5 yes
C(33) P(4) C(35) C(36) -172(1) 0_555 9_1 5_555 55_5 yes
C(33) P(4) C(37) C(38) 59(2) 0_555 9_1 5_555 55_5 yes
C(34) C(33) P(4) C(35) 175(1) 0_555 9_1 5_555 55_5 yes
C(34) C(33) P(4) C(37) 68(1) 0_555 9_1 5_555 55_5 yes
C(35) P(4) C(37) C(38) -45(2) 0_555 9_1 5_555 55_5 yes
C(36) C(35) P(4) C(37) -62(1) 0_555 9_1 5_555 55_5 yes
C(39) P(5) C(41) C(42) -46(1) 0_555 9_1 5_555 55_5 yes
C(39) P(5) C(43) C(44) -173(1) 0_555 9_1 5_555 55_5 yes
C(40) C(39) P(5) C(41) -67(1) 0_555 9_1 5_555 55_5 yes
C(40) C(39) P(5) C(43) -176(1) 0_555 9_1 5_555 55_5 yes
C(41) P(5) C(43) C(44) 77(2) 0_555 9_1 5_555 55_5 yes
C(42) C(41) P(5) C(43) 62(1) 0_555 9_1 5_555 55_5 yes
C(45) P(6) C(47) C(48) 70(2) 0_555 9_1 5_555 55_5 yes
C(45) P(6) C(49) C(50) -73(2) 0_555 9_1 5_555 55_5 yes
C(46) C(45) P(6) C(47) 38(3) 0_555 9_1 5_555 55_5 yes
C(46) C(45) P(6) C(49) -67(3) 0_555 9_1 5_555 55_5 yes
C(47) P(6) C(49) C(50) 176(2) 0_555 9_1 5_555 55_5 yes
C(48) C(47) P(6) C(49) -176(1) 0_555 9_1 5_555 55_5 yes
C(51) P(7) C(53) C(54) -172(1) 0_555 9_1 5_555 55_5 yes
C(51) P(7) C(55) C(56) 43(2) 0_555 9_1 5_555 55_5 yes
C(52) C(51) P(7) C(53) -179(1) 0_555 9_1 5_555 55_5 yes
C(52) C(51) P(7) C(55) 70(1) 0_555 9_1 5_555 55_5 yes
C(53) P(7) C(55) C(56) -63(2) 0_555 9_1 5_555 55_5 yes
C(54) C(53) P(7) C(55) -62(1) 0_555 9_1 5_555 55_5 yes
C(57) P(8) C(59) C(60) -20(31) 0_555 9_1 5_555 55_5 yes
C(57) P(8) C(61) C(62) 127(9) 0_555 9_1 5_555 55_5 yes
C(58) C(57) P(8) C(59) 70(3) 0_555 9_1 5_555 55_5 yes
C(58) C(57) P(8) C(61) 178(3) 0_555 9_1 5_555 55_5 yes
C(59) P(8) C(61) C(62) -128(10) 0_555 9_1 5_555 55_5 yes
C(60) C(59) P(8) C(61) -131(30) 0_555 9_1 5_555 55_5 yes
C(60) C(59) P(8) C(61) -131(30) 0_555 9_1 5_555 55_5 yes
